data_2238313
loop_
_publ_author_name
'Huang, Shi-Wen'
'Yang, Zheng-Min'
'Huang, Fu-Ping'
'Qin, Jiang-Ke'

_publ_section_title
;
 2,4-Dibromo-1,3-dihydroxy-9<i>H</i>-xanthen-9-one
;
_journal_issue 8
_journal_name_full 'Acta Crystallographica Section E'
_journal_page_first o1361
_journal_paper_doi 10.1107/S1600536813019296
_journal_volume 69
_journal_year 2013
_chemical_formula_iupac 'C13 H6 Br2 O4'
_chemical_formula_moiety 'C13 H6 Br2 O4'
_chemical_formula_sum 'C13 H6 Br2 O4'
_chemical_formula_weight 386.00
_chemical_name_systematic
;
2,4-Dibromo-1,3-dihydroxy-9<i>H</i>-xanthen-9-one
;
_space_group_IT_number 33
_symmetry_cell_setting orthorhombic
_symmetry_space_group_name_Hall 'P 2c -2n'
_symmetry_space_group_name_H-M 'P n a 21'
_atom_sites_solution_hydrogens geom
_atom_sites_solution_primary direct
_atom_sites_solution_secondary difmap
_audit_creation_method SHELXL97
_cell_angle_alpha 90.00
_cell_angle_beta 90.00
_cell_angle_gamma 90.00
_cell_formula_units_Z 4
_cell_length_a 18.4489(15)
_cell_length_b 16.9049(13)
_cell_length_c 3.8564(3)
_cell_measurement_reflns_used 2778
_cell_measurement_temperature 298(2)
_cell_measurement_theta_max 26.158
_cell_measurement_theta_min 3.269
_cell_volume 1202.72(16)
_computing_cell_refinement 'SAINT (Bruker, 1998)'
_computing_data_collection 'SMART (Bruker, 1998)'
_computing_data_reduction 'SAINT (Bruker, 1998)'
_computing_molecular_graphics 'SHELXL97 (Sheldrick, 2008)'
_computing_publication_material 'SHELXL97 (Sheldrick, 2008)'
_computing_structure_refinement 'SHELXL97 (Sheldrick, 2008)'
_computing_structure_solution 'SHELXS97 (Sheldrick, 2008)'
_diffrn_ambient_temperature 298(2)
_diffrn_measured_fraction_theta_full 0.999
_diffrn_measured_fraction_theta_max 0.999
_diffrn_measurement_device_type 'Bruker SMART CCD'
_diffrn_measurement_method '\f and \w scans'
_diffrn_radiation_monochromator graphite
_diffrn_radiation_source 'fine-focus sealed tube'
_diffrn_radiation_type MoK\a
_diffrn_radiation_wavelength 0.71073
_diffrn_reflns_av_R_equivalents 0.0759
_diffrn_reflns_av_sigmaI/netI 0.0616
_diffrn_reflns_limit_h_max 21
_diffrn_reflns_limit_h_min -21
_diffrn_reflns_limit_k_max 15
_diffrn_reflns_limit_k_min -20
_diffrn_reflns_limit_l_max 4
_diffrn_reflns_limit_l_min -4
_diffrn_reflns_number 6188
_diffrn_reflns_theta_full 25.00
_diffrn_reflns_theta_max 25.00
_diffrn_reflns_theta_min 1.63
_exptl_absorpt_coefficient_mu 6.746
_exptl_absorpt_correction_T_max 0.6877
_exptl_absorpt_correction_T_min 0.2539
_exptl_absorpt_correction_type multi-scan
_exptl_absorpt_process_details '(SADABS; Bruker, 1998)'
_exptl_crystal_colour yellow
_exptl_crystal_density_diffrn 2.132
_exptl_crystal_density_method 'not measured'
_exptl_crystal_description block
_exptl_crystal_F_000 744
_exptl_crystal_size_max 0.28
_exptl_crystal_size_mid 0.09
_exptl_crystal_size_min 0.06
_refine_diff_density_max 0.425
_refine_diff_density_min -0.332
_refine_ls_abs_structure_details 'Flack (1983), 881 Friedel pairs'
_refine_ls_abs_structure_Flack -0.008(16)
_refine_ls_extinction_method none
_refine_ls_goodness_of_fit_ref 1.039
_refine_ls_hydrogen_treatment constr
_refine_ls_matrix_type full
_refine_ls_number_constraints 0
_refine_ls_number_parameters 172
_refine_ls_number_reflns 2120
_refine_ls_number_restraints 1
_refine_ls_restrained_S_all 1.038
_refine_ls_R_factor_all 0.0435
_refine_ls_R_factor_gt 0.0344
_refine_ls_shift/su_max 0.002
_refine_ls_shift/su_mean 0.000
_refine_ls_structure_factor_coef Fsqd
_refine_ls_weighting_details 'calc w=1/[\s^2^(Fo^2^)+(0.0232P)^2^] where P=(Fo^2^+2Fc^2^)/3'
_refine_ls_weighting_scheme calc
_refine_ls_wR_factor_gt 0.0675
_refine_ls_wR_factor_ref 0.0696
_reflns_number_gt 1830
_reflns_number_total 2120
_reflns_threshold_expression I>2\s(I)
_cod_data_source_file bh2480.cif
_cod_data_source_block I
_cod_database_code 2238313
_cod_database_fobs_code 2238313

loop_
_symmetry_equiv_pos_as_xyz
'x, y, z'
'-x, -y, z+1/2'
'x+1/2, -y+1/2, z'
'-x+1/2, y+1/2, z+1/2'

loop_
_atom_site_type_symbol
_atom_site_label
_atom_site_fract_x
_atom_site_fract_y
_atom_site_fract_z
_atom_site_U_iso_or_equiv
_atom_site_adp_type
_atom_site_calc_flag
_atom_site_refinement_flags
_atom_site_occupancy
_atom_site_symmetry_multiplicity
Br Br1 0.65912(3) 1.09241(3) -0.07056(16) 0.03711(16) Uani d . 1 1
Br Br2 0.91885(3) 0.97740(3) 0.54899(17) 0.03972(17) Uani d . 1 1
O O1 0.61335(17) 0.9267(2) 0.0466(12) 0.0366(9) Uani d . 1 1
O O2 0.72160(18) 0.7368(2) 0.4658(13) 0.0483(11) Uani d . 1 1
O O3 0.8177(2) 1.0920(2) 0.2248(11) 0.0408(11) Uani d . 1 1
H H3 0.7904 1.1248 0.1377 0.061 Uiso calc R 1 1
O O4 0.83232(18) 0.8253(2) 0.5513(13) 0.0452(11) Uani d . 1 1
H H4 0.8074 0.7851 0.5521 0.068 Uiso calc R 1 1
C C1 0.6824(3) 0.9348(3) 0.1582(13) 0.0262(13) Uani d . 1 1
C C2 0.7137(3) 1.0086(3) 0.1241(13) 0.0277(13) Uani d . 1 1
C C3 0.7844(3) 1.0223(3) 0.2401(14) 0.0293(13) Uani d . 1 1
C C4 0.8233(3) 0.9589(3) 0.3828(15) 0.0310(14) Uani d . 1 1
C C5 0.7941(3) 0.8853(3) 0.4141(16) 0.0323(13) Uani d . 1 1
C C6 0.7210(3) 0.8704(3) 0.2998(14) 0.0305(14) Uani d . 1 1
C C7 0.6879(3) 0.7943(4) 0.3340(15) 0.0351(15) Uani d . 1 1
C C8 0.6131(3) 0.7875(3) 0.2015(14) 0.0337(14) Uani d . 1 1
C C9 0.5753(3) 0.7164(4) 0.2048(17) 0.0400(15) Uani d . 1 1
H H9 0.5977 0.6707 0.2858 0.048 Uiso calc R 1 1
C C10 0.5053(3) 0.7135(4) 0.0887(19) 0.0479(16) Uani d . 1 1
H H10 0.4797 0.6661 0.0978 0.057 Uiso calc R 1 1
C C11 0.4724(3) 0.7802(4) -0.0412(18) 0.0458(15) Uani d . 1 1
H H11 0.4251 0.7770 -0.1236 0.055 Uiso calc R 1 1
C C12 0.5080(3) 0.8511(3) -0.0515(17) 0.0410(14) Uani d . 1 1
H H12 0.4853 0.8965 -0.1333 0.049 Uiso calc R 1 1
C C13 0.5793(3) 0.8533(3) 0.0642(17) 0.0314(12) Uani d . 1 1

loop_
_atom_site_aniso_label
_atom_site_aniso_U_11
_atom_site_aniso_U_22
_atom_site_aniso_U_33
_atom_site_aniso_U_12
_atom_site_aniso_U_13
_atom_site_aniso_U_23
Br1 0.0367(3) 0.0309(3) 0.0438(3) 0.0061(2) -0.0024(3) 0.0080(3)
Br2 0.0277(3) 0.0461(4) 0.0454(3) -0.0007(2) -0.0040(3) 0.0016(3)
O1 0.0249(19) 0.033(2) 0.052(2) 0.0044(15) -0.007(2) 0.008(2)
O2 0.037(2) 0.027(2) 0.081(3) 0.0009(17) -0.006(3) 0.015(2)
O3 0.040(2) 0.025(2) 0.058(3) -0.0020(19) -0.005(2) 0.012(2)
O4 0.032(2) 0.037(2) 0.067(3) 0.0062(16) -0.010(3) 0.015(2)
C1 0.025(3) 0.026(3) 0.027(3) 0.006(2) 0.000(2) -0.002(2)
C2 0.028(3) 0.028(3) 0.026(4) 0.012(2) -0.002(2) 0.001(2)
C3 0.028(3) 0.028(3) 0.032(3) 0.003(3) 0.005(2) 0.003(3)
C4 0.022(3) 0.036(3) 0.034(3) 0.000(2) 0.006(3) -0.002(3)
C5 0.027(3) 0.036(3) 0.034(3) 0.006(2) 0.005(3) 0.008(3)
C6 0.033(3) 0.023(3) 0.036(3) 0.008(2) 0.003(2) 0.005(2)
C7 0.028(3) 0.037(4) 0.041(4) 0.001(3) 0.008(3) 0.003(3)
C8 0.037(4) 0.034(4) 0.031(3) 0.002(3) -0.001(3) -0.003(3)
C9 0.038(4) 0.028(3) 0.054(4) -0.004(3) 0.002(3) 0.001(3)
C10 0.040(4) 0.048(4) 0.056(4) -0.008(3) -0.003(3) 0.003(3)
C11 0.030(3) 0.056(4) 0.051(4) -0.007(3) -0.004(3) 0.001(4)
C12 0.028(3) 0.048(4) 0.048(4) 0.006(3) -0.008(3) -0.001(3)
C13 0.034(3) 0.032(3) 0.029(3) -0.001(2) 0.010(3) 0.001(3)

loop_
_atom_type_symbol
_atom_type_description
_atom_type_scat_dispersion_real
_atom_type_scat_dispersion_imag
_atom_type_scat_source
C C 0.0033 0.0016 'International Tables Vol C Tables 4.2.6.8 and 6.1.1.4'
H H 0.0000 0.0000 'International Tables Vol C Tables 4.2.6.8 and 6.1.1.4'
O O 0.0106 0.0060 'International Tables Vol C Tables 4.2.6.8 and 6.1.1.4'
Br Br -0.2901 2.4595 'International Tables Vol C Tables 4.2.6.8 and 6.1.1.4'

loop_
_geom_angle_atom_site_label_1
_geom_angle_atom_site_label_2
_geom_angle_atom_site_label_3
_geom_angle
C1 O1 C13 119.9(4)
C3 O3 H3 109.5
C5 O4 H4 109.5
O1 C1 C2 117.1(4)
O1 C1 C6 121.4(5)
C2 C1 C6 121.5(5)
C1 C2 C3 120.6(5)
C1 C2 Br1 119.4(4)
C3 C2 Br1 120.0(4)
O3 C3 C2 124.2(5)
O3 C3 C4 117.3(5)
C2 C3 C4 118.5(5)
C5 C4 C3 122.1(5)
C5 C4 Br2 119.1(4)
C3 C4 Br2 118.8(4)
O4 C5 C4 121.2(5)
O4 C5 C6 118.6(5)
C4 C5 C6 120.2(5)
C1 C6 C7 121.0(5)
C1 C6 C5 117.1(5)
C7 C6 C5 121.9(5)
O2 C7 C6 121.3(5)
O2 C7 C8 122.7(5)
C6 C7 C8 115.9(5)
C13 C8 C9 118.4(5)
C13 C8 C7 119.5(5)
C9 C8 C7 122.2(5)
C10 C9 C8 120.0(6)
C10 C9 H9 120.0
C8 C9 H9 120.0
C9 C10 C11 120.5(6)
C9 C10 H10 119.8
C11 C10 H10 119.8
C12 C11 C10 121.2(5)
C12 C11 H11 119.4
C10 C11 H11 119.4
C11 C12 C13 117.9(5)
C11 C12 H12 121.1
C13 C12 H12 121.1
C8 C13 C12 122.0(5)
C8 C13 O1 122.3(5)
C12 C13 O1 115.7(5)

loop_
_geom_bond_atom_site_label_1
_geom_bond_atom_site_label_2
_geom_bond_distance
Br1 C2 1.893(5)
Br2 C4 1.902(5)
O1 C1 1.351(6)
O1 C13 1.393(6)
O2 C7 1.262(7)
O3 C3 1.331(7)
O3 H3 0.8200
O4 C5 1.343(6)
O4 H4 0.8200
C1 C2 1.381(7)
C1 C6 1.411(7)
C2 C3 1.398(7)
C3 C4 1.402(7)
C4 C5 1.361(7)
C5 C6 1.442(7)
C6 C7 1.429(8)
C7 C8 1.476(8)
C8 C13 1.379(7)
C8 C9 1.390(8)
C9 C10 1.368(8)
C9 H9 0.9300
C10 C11 1.374(8)
C10 H10 0.9300
C11 C12 1.368(8)
C11 H11 0.9300
C12 C13 1.389(7)
C12 H12 0.9300

loop_
_geom_hbond_atom_site_label_D
_geom_hbond_atom_site_label_H
_geom_hbond_atom_site_label_A
_geom_hbond_site_symmetry_A
_geom_hbond_distance_DH
_geom_hbond_distance_HA
_geom_hbond_distance_DA
_geom_hbond_angle_DHA
_geom_hbond_publ_flag
O3 H3 Br1 . 0.82 2.61 3.139(5) 123.6 no
O4 H4 O2 . 0.82 1.81 2.555(7) 149.4 yes
O3 H3 O2 4_654 0.82 2.02 2.741(7) 146.7 yes

loop_
_geom_torsion_atom_site_label_1
_geom_torsion_atom_site_label_2
_geom_torsion_atom_site_label_3
_geom_torsion_atom_site_label_4
_geom_torsion
C13 O1 C1 C2 178.1(5)
C13 O1 C1 C6 -1.2(8)
O1 C1 C2 C3 178.6(5)
C6 C1 C2 C3 -2.1(8)
O1 C1 C2 Br1 0.3(6)
C6 C1 C2 Br1 179.6(4)
C1 C2 C3 O3 -178.2(5)
Br1 C2 C3 O3 0.1(8)
C1 C2 C3 C4 1.7(8)
Br1 C2 C3 C4 -180.0(4)
O3 C3 C4 C5 179.3(5)
C2 C3 C4 C5 -0.6(9)
O3 C3 C4 Br2 1.0(7)
C2 C3 C4 Br2 -178.9(4)
C3 C4 C5 O4 179.9(6)
Br2 C4 C5 O4 -1.8(8)
C3 C4 C5 C6 -0.2(9)
Br2 C4 C5 C6 178.1(4)
O1 C1 C6 C7 -0.8(8)
C2 C1 C6 C7 179.9(5)
O1 C1 C6 C5 -179.5(5)
C2 C1 C6 C5 1.2(8)
O4 C5 C6 C1 179.8(5)
C4 C5 C6 C1 -0.1(8)
O4 C5 C6 C7 1.1(9)
C4 C5 C6 C7 -178.8(5)
C1 C6 C7 O2 -178.7(5)
C5 C6 C7 O2 -0.1(9)
C1 C6 C7 C8 2.1(8)
C5 C6 C7 C8 -179.2(5)
O2 C7 C8 C13 179.3(6)
C6 C7 C8 C13 -1.6(8)
O2 C7 C8 C9 -1.8(9)
C6 C7 C8 C9 177.3(5)
C13 C8 C9 C10 -3.0(9)
C7 C8 C9 C10 178.0(6)
C8 C9 C10 C11 1.9(11)
C9 C10 C11 C12 -1.3(12)
C10 C11 C12 C13 1.9(10)
C9 C8 C13 C12 3.7(9)
C7 C8 C13 C12 -177.4(6)
C9 C8 C13 O1 -179.2(6)
C7 C8 C13 O1 -0.3(9)
C11 C12 C13 C8 -3.1(10)
C11 C12 C13 O1 179.6(6)
C1 O1 C13 C8 1.7(9)
C1 O1 C13 C12 179.0(5)
